data_7042697
loop_
_publ_author_name
'Sietzen, Malte'
'Batke, Sonja'
'Antoni, Patrick W.'
'Wadepohl, Hubert'
'Ballmann, Joachim'

_publ_section_title
;
 Benzylene-linked [PNP] scaffolds and their cyclometalated zirconium and
 hafnium complexes
;
_journal_name_full 'Dalton Trans.'
_journal_paper_doi 10.1039/C7DT00413C
_journal_year 2017
_chemical_formula_moiety 'C38 H32 I3 N P2 Zr, C H2 Cl2'
_chemical_formula_sum 'C39 H34 Cl2 I3 N P2 Zr'
_chemical_formula_weight 1121.43
_chemical_properties_physical 'air-sensitive, moisture-sensitive'
_space_group_crystal_system monoclinic
_space_group_IT_number 14
_space_group_name_Hall '-P 2yn'
_space_group_name_H-M_alt 'P 1 21/n 1'
_symmetry_cell_setting monoclinic
_symmetry_Int_Tables_number 14
_symmetry_space_group_name_Hall '-P 2yn'
_symmetry_space_group_name_H-M 'P 1 21/n 1'
_atom_sites_solution_hydrogens geom
_atom_sites_solution_primary iterative
_atom_sites_solution_secondary difmap
_audit_block_code ba_dh1
_audit_creation_date 2016-04-14
_audit_creation_method
;
Olex2 1.2
(compiled 2016.02.16 svn.r3265 for OlexSys, GUI svn.r5155)
;
_audit_update_record
;
2017-03-17 deposited with the CCDC.
2017-04-05 downloaded from the CCDC.
;
_cell_angle_alpha 90
_cell_angle_beta 106.052(10)
_cell_angle_gamma 90
_cell_formula_units_Z 4
_cell_length_a 12.220(5)
_cell_length_b 16.920(7)
_cell_length_c 19.864(9)
_cell_measurement_reflns_used 7809
_cell_measurement_temperature 100(2)
_cell_measurement_theta_max 32.06
_cell_measurement_theta_min 2.41
_cell_volume 3947(3)
_computing_cell_refinement
;
SAINT (see _computing_data_reduction). Includes estimated systematic errors
 of the unit cell constants from Monte Carlo simulations.
;
_computing_data_collection 'SMART-5.631 (Bruker AXS, 2003)'
_computing_data_reduction 'SAINT V8.35A (Bruker AXS, 1997-2013),SADABS-2014_5 (Sheldrick and Bruker AXS, 1997-2014)'
_computing_molecular_graphics 'Olex2 (Dolomanov et al., 2009)'
_computing_publication_material 'encif (Wadepohl, 2009-15); encifer 1.5 (CCDC, 2014)'
_computing_structure_refinement 'ShelXL (Sheldrick, 2015)'
_computing_structure_solution 'SUPERFLIP (Palatinus, 2007-2009)'
_diffrn_ambient_environment 'perfluoro polyether oil / N~2~'
_diffrn_ambient_temperature 100(1)
_diffrn_detector 'CCD plate'
_diffrn_detector_area_resol_mean 8.19
_diffrn_detector_type CCD-PXL-KAF2
_diffrn_measured_fraction_theta_full 1.000
_diffrn_measured_fraction_theta_max 0.957
_diffrn_measurement_device 'three-circle diffractometer'
_diffrn_measurement_device_type 'Bruker AXS Smart 1000'
_diffrn_measurement_method '\f- and \w-scans'
_diffrn_measurement_specimen_support 'polyimid foil'
_diffrn_radiation_monochromator graphite
_diffrn_radiation_probe x-ray
_diffrn_radiation_type MoK\a
_diffrn_radiation_wavelength 0.71073
_diffrn_reflns_av_R_equivalents 0.0364
_diffrn_reflns_av_unetI/netI 0.0227
_diffrn_reflns_Laue_measured_fraction_full 1.000
_diffrn_reflns_Laue_measured_fraction_max 0.957
_diffrn_reflns_limit_h_max 18
_diffrn_reflns_limit_h_min -18
_diffrn_reflns_limit_k_max 24
_diffrn_reflns_limit_k_min -24
_diffrn_reflns_limit_l_max 29
_diffrn_reflns_limit_l_min -29
_diffrn_reflns_number 100238
_diffrn_reflns_point_group_measured_fraction_full 1.000
_diffrn_reflns_point_group_measured_fraction_max 0.957
_diffrn_reflns_theta_full 25.242
_diffrn_reflns_theta_max 32.454
_diffrn_reflns_theta_min 1.608
_diffrn_source 'sealed X-Ray tube (Mo)'
_diffrn_source_type 'fine focus tube'
_diffrn_standards_number 0
_exptl_absorpt_coefficient_mu 2.871
_exptl_absorpt_correction_T_max 0.4950
_exptl_absorpt_correction_T_min 0.4342
_exptl_absorpt_correction_type multi-scan
_exptl_absorpt_process_details
;
multi-scan from symmetry-related measurements (Blessing 1995)
SADABS (see _computing_data_reduction)
;
_exptl_crystal_colour red
_exptl_crystal_density_diffrn 1.887
_exptl_crystal_description block
_exptl_crystal_F_000 2152
_exptl_crystal_size_max 0.230
_exptl_crystal_size_mid 0.210
_exptl_crystal_size_min 0.200
_refine_diff_density_max 0.721
_refine_diff_density_min -0.602
_refine_diff_density_rms 0.111
_refine_ls_extinction_method none
_refine_ls_goodness_of_fit_ref 1.045
_refine_ls_hydrogen_treatment constr
_refine_ls_matrix_type full
_refine_ls_number_parameters 461
_refine_ls_number_reflns 13638
_refine_ls_number_restraints 37
_refine_ls_restrained_S_all 1.045
_refine_ls_R_factor_all 0.0300
_refine_ls_R_factor_gt 0.0223
_refine_ls_shift/su_max 0.002
_refine_ls_shift/su_mean 0.000
_refine_ls_structure_factor_coef Fsqd
_refine_ls_weighting_details 'w=1/[\s^2^(Fo^2^)+(0.0186P)^2^+4.0510P] where P=(Fo^2^+2Fc^2^)/3'
_refine_ls_weighting_scheme calc
_refine_ls_wR_factor_gt 0.0470
_refine_ls_wR_factor_ref 0.0500
_reflns_Friedel_coverage 0.000
_reflns_number_gt 11834
_reflns_number_total 13638
_reflns_threshold_expression 'I > 2\s(I)'
_cod_data_source_file c7dt00413c2.cif
_cod_data_source_block ba_dh1
_cod_original_sg_symbol_H-M 'P 21/n'
_cod_database_code 7042697
_audit_block_refno 2701
_audit_block_usercomment sb_dh20
_shelx_space_group_comment
;
The symmetry employed for this shelxl refinement is uniquely defined
by the following loop, which should always be used as a source of
symmetry information in preference to the above space-group names.
They are only intended as comments.
;
_shelx_estimated_absorpt_t_max 0.598
_shelx_estimated_absorpt_t_min 0.558
_shelxl_version_number 2014/7
_olex2_refinement_description
;
1. Fixed Uiso
 At 1.2 times of:
  All C(H) groups, All C(H,H) groups
2. Restrained distances
 C51A-Cl1A \\sim C51A-Cl2A \\sim C51B-Cl1B \\sim C51B-Cl2B
 with sigma of 0.02
 Cl1A-Cl2A \\sim Cl1B-Cl2B
 with sigma of 0.02
3. Uiso/Uaniso restraints and constraints
Cl1A \\sim Cl2A \\sim Cl1B \\sim Cl2B: within 1A with sigma of 0.02 and sigma
for terminal atoms of 0.04
4. Rigid body (RIGU) restrains
 C51A, C51B, Cl1A, Cl2A, Cl1B, Cl2B
 with sigma for 1-2 distances of 0.004 and sigma for 1-3 distances of 0.004
5. Others
 Sof(Cl1B)=Sof(Cl2B)=Sof(C51B)=Sof(H51C)=Sof(H51D)=1-FVAR(1)
 Sof(Cl1A)=Sof(Cl2A)=Sof(C51A)=Sof(H51A)=Sof(H51B)=FVAR(1)
6.a Secondary CH2 refined with riding coordinates:
 C1(H1A,H1B), C20(H20A,H20B), C51A(H51A,H51B), C51B(H51C,H51D)
6.b Aromatic/amide H refined with riding coordinates:
 C4(H4), C5(H5), C6(H6), C7(H7), C9(H9), C10(H10), C11(H11), C12(H12),
 C13(H13), C15(H15), C16(H16), C17(H17), C18(H18), C19(H19), C23(H23), C24(H24),
  C25(H25), C26(H26), C28(H28), C29(H29), C30(H30), C31(H31), C32(H32),
 C34(H34), C35(H35), C36(H36), C37(H37), C38(H38)
;
_olex2_submission_special_instructions 'No special instructions were received'

loop_
_symmetry_equiv_pos_as_xyz
'x, y, z'
'-x+1/2, y+1/2, -z+1/2'
'-x, -y, -z'
'x-1/2, -y-1/2, z-1/2'

loop_
_atom_site_label
_atom_site_type_symbol
_atom_site_fract_x
_atom_site_fract_y
_atom_site_fract_z
_atom_site_U_iso_or_equiv
_atom_site_adp_type
_atom_site_occupancy
_atom_site_site_symmetry_order
_atom_site_calc_flag
_atom_site_refinement_flags_posn
_atom_site_refinement_flags_adp
_atom_site_refinement_flags_occupancy
_atom_site_disorder_assembly
_atom_site_disorder_group
I1 I 0.33433(2) 0.35770(2) 0.10837(2) 0.01903(3) Uani 1 1 d . . . . .
I2 I 0.06861(2) 0.42106(2) 0.16967(2) 0.01525(3) Uani 1 1 d . . . . .
I3 I 0.34826(2) 0.37380(2) 0.33181(2) 0.01413(3) Uani 1 1 d . . . . .
Zr Zr 0.29988(2) 0.46727(2) 0.21108(2) 0.01030(3) Uani 1 1 d . . . . .
P1 P 0.21644(4) 0.57831(3) 0.29176(2) 0.01170(8) Uani 1 1 d . . . . .
P2 P 0.53535(4) 0.46810(3) 0.24754(2) 0.01335(8) Uani 1 1 d . . . . .
N N 0.34889(12) 0.57756(9) 0.18713(8) 0.0130(3) Uani 1 1 d . . . . .
C1 C 0.17085(16) 0.66059(11) 0.22925(9) 0.0165(3) Uani 1 1 d . . . . .
H1A H 0.0993 0.6836 0.2347 0.020 Uiso 1 1 calc R . . . .
H1B H 0.2298 0.7025 0.2395 0.020 Uiso 1 1 calc R . . . .
C2 C 0.15250(15) 0.63212(10) 0.15560(9) 0.0145(3) Uani 1 1 d . . . . .
C3 C 0.24115(14) 0.59340(10) 0.13604(9) 0.0140(3) Uani 1 1 d . . . . .
C4 C 0.22344(17) 0.56600(13) 0.06752(10) 0.0212(4) Uani 1 1 d . . . . .
H4 H 0.2837 0.5408 0.0542 0.025 Uiso 1 1 calc R . . . .
C5 C 0.11844(19) 0.57533(15) 0.01887(11) 0.0304(5) Uani 1 1 d . . . . .
H5 H 0.1065 0.5559 -0.0275 0.037 Uiso 1 1 calc R . . . .
C6 C 0.03093(18) 0.61308(14) 0.03789(11) 0.0280(5) Uani 1 1 d . . . . .
H6 H -0.0411 0.6194 0.0046 0.034 Uiso 1 1 calc R . . . .
C7 C 0.04820(16) 0.64183(12) 0.10566(10) 0.0189(3) Uani 1 1 d . . . . .
H7 H -0.0120 0.6684 0.1180 0.023 Uiso 1 1 calc R . . . .
C8 C 0.09951(15) 0.56521(11) 0.33150(9) 0.0160(3) Uani 1 1 d . . . . .
C9 C 0.07157(18) 0.49063(12) 0.35041(11) 0.0227(4) Uani 1 1 d . . . . .
H9 H 0.1097 0.4456 0.3394 0.027 Uiso 1 1 calc R . . . .
C10 C -0.01195(19) 0.48112(12) 0.38540(12) 0.0269(4) Uani 1 1 d . . . . .
H10 H -0.0298 0.4298 0.3986 0.032 Uiso 1 1 calc R . . . .
C11 C -0.06842(19) 0.54576(13) 0.40076(13) 0.0295(5) Uani 1 1 d . . . . .
H11 H -0.1247 0.5394 0.4251 0.035 Uiso 1 1 calc R . . . .
C12 C -0.0431(3) 0.62012(15) 0.38071(18) 0.0472(8) Uani 1 1 d . . . . .
H12 H -0.0838 0.6647 0.3901 0.057 Uiso 1 1 calc R . . . .
C13 C 0.0412(2) 0.63021(13) 0.34689(15) 0.0371(6) Uani 1 1 d . . . . .
H13 H 0.0591 0.6818 0.3342 0.045 Uiso 1 1 calc R . . . .
C14 C 0.32575(15) 0.61976(10) 0.36543(9) 0.0134(3) Uani 1 1 d . . . . .
C15 C 0.37899(18) 0.69199(11) 0.36379(10) 0.0233(4) Uani 1 1 d . . . . .
H15 H 0.3567 0.7242 0.3231 0.028 Uiso 1 1 calc R . . . .
C16 C 0.4646(3) 0.71728(14) 0.42134(12) 0.0434(7) Uani 1 1 d . . . . .
H16 H 0.5013 0.7664 0.4196 0.052 Uiso 1 1 calc R . . . .
C17 C 0.4969(2) 0.67150(14) 0.48111(12) 0.0387(6) Uani 1 1 d . . . . .
H17 H 0.5550 0.6895 0.5206 0.046 Uiso 1 1 calc R . . . .
C18 C 0.44457(18) 0.59926(12) 0.48352(10) 0.0237(4) Uani 1 1 d . . . . .
H18 H 0.4670 0.5676 0.5245 0.028 Uiso 1 1 calc R . . . .
C19 C 0.35988(16) 0.57349(11) 0.42628(9) 0.0182(3) Uani 1 1 d . . . . .
H19 H 0.3243 0.5239 0.4281 0.022 Uiso 1 1 calc R . . . .
C20 C 0.55911(15) 0.55666(11) 0.30303(9) 0.0161(3) Uani 1 1 d . . . . .
H20A H 0.5123 0.5532 0.3364 0.019 Uiso 1 1 calc R . . . .
H20B H 0.6401 0.5589 0.3305 0.019 Uiso 1 1 calc R . . . .
C21 C 0.52900(15) 0.63119(10) 0.26039(10) 0.0152(3) Uani 1 1 d . . . . .
C22 C 0.42765(15) 0.64016(10) 0.20593(10) 0.0146(3) Uani 1 1 d . . . . .
C23 C 0.40669(17) 0.71265(12) 0.17062(12) 0.0230(4) Uani 1 1 d . . . . .
H23 H 0.3387 0.7194 0.1338 0.028 Uiso 1 1 calc R . . . .
C24 C 0.48323(18) 0.77443(12) 0.18840(14) 0.0296(5) Uani 1 1 d . . . . .
H24 H 0.4674 0.8231 0.1638 0.036 Uiso 1 1 calc R . . . .
C25 C 0.58271(18) 0.76576(12) 0.24177(14) 0.0289(5) Uani 1 1 d . . . . .
H25 H 0.6351 0.8083 0.2543 0.035 Uiso 1 1 calc R . . . .
C26 C 0.60487(16) 0.69447(12) 0.27659(11) 0.0223(4) Uani 1 1 d . . . . .
H26 H 0.6739 0.6883 0.3127 0.027 Uiso 1 1 calc R . . . .
C27 C 0.61472(15) 0.49417(10) 0.18534(10) 0.0161(3) Uani 1 1 d . . . . .
C28 C 0.55889(16) 0.51771(11) 0.11742(10) 0.0185(3) Uani 1 1 d . . . . .
H28 H 0.4782 0.5147 0.1014 0.022 Uiso 1 1 calc R . . . .
C29 C 0.62014(18) 0.54562(12) 0.07258(11) 0.0222(4) Uani 1 1 d . . . . .
H29 H 0.5813 0.5614 0.0262 0.027 Uiso 1 1 calc R . . . .
C30 C 0.73766(18) 0.55018(12) 0.09587(12) 0.0245(4) Uani 1 1 d . . . . .
H30 H 0.7796 0.5690 0.0654 0.029 Uiso 1 1 calc R . . . .
C31 C 0.79416(17) 0.52735(13) 0.16346(13) 0.0267(4) Uani 1 1 d . . . . .
H31 H 0.8748 0.5310 0.1793 0.032 Uiso 1 1 calc R . . . .
C32 C 0.73348(16) 0.49906(12) 0.20822(11) 0.0218(4) Uani 1 1 d . . . . .
H32 H 0.7728 0.4830 0.2544 0.026 Uiso 1 1 calc R . . . .
C33 C 0.61902(15) 0.39019(11) 0.30081(11) 0.0194(4) Uani 1 1 d . . . . .
C34 C 0.67469(17) 0.39969(14) 0.37131(12) 0.0282(4) Uani 1 1 d . . . . .
H34 H 0.6740 0.4496 0.3931 0.034 Uiso 1 1 calc R . . . .
C35 C 0.7319(2) 0.33597(16) 0.41043(14) 0.0374(6) Uani 1 1 d . . . . .
H35 H 0.7698 0.3427 0.4587 0.045 Uiso 1 1 calc R . . . .
C36 C 0.7334(2) 0.26331(15) 0.37908(15) 0.0389(6) Uani 1 1 d . . . . .
H36 H 0.7727 0.2202 0.4057 0.047 Uiso 1 1 calc R . . . .
C37 C 0.6778(2) 0.25338(14) 0.30914(15) 0.0347(5) Uani 1 1 d . . . . .
H37 H 0.6787 0.2032 0.2878 0.042 Uiso 1 1 calc R . . . .
C38 C 0.62024(17) 0.31634(12) 0.26944(12) 0.0240(4) Uani 1 1 d . . . . .
H38 H 0.5820 0.3091 0.2212 0.029 Uiso 1 1 calc R . . . .
Cl1A Cl 0.1765(4) 0.1725(2) 0.58177(16) 0.0520(7) Uani 0.613(6) 1 d D U P A 1
Cl2A Cl 0.1816(2) 0.30776(10) 0.49341(9) 0.0383(4) Uani 0.613(6) 1 d D U P A 1
C51A C 0.1009(4) 0.2255(3) 0.5071(2) 0.0436(12) Uani 0.613(6) 1 d D U P A 1
H51A H 0.0274 0.2438 0.5135 0.052 Uiso 0.613(6) 1 calc R . P A 1
H51B H 0.0844 0.1905 0.4656 0.052 Uiso 0.613(6) 1 calc R . P A 1
Cl1B Cl 0.1543(6) 0.1758(4) 0.5602(3) 0.0574(12) Uani 0.387(6) 1 d D U P A 2
Cl2B Cl 0.2219(4) 0.3257(2) 0.50677(19) 0.0456(7) Uani 0.387(6) 1 d D U P A 2
C51B C 0.2672(6) 0.2312(4) 0.5413(4) 0.0418(17) Uani 0.387(6) 1 d D U P A 2
H51C H 0.3300 0.2374 0.5849 0.050 Uiso 0.387(6) 1 calc R . P A 2
H51D H 0.2971 0.2015 0.5073 0.050 Uiso 0.387(6) 1 calc R . P A 2

loop_
_atom_site_aniso_label
_atom_site_aniso_U_11
_atom_site_aniso_U_22
_atom_site_aniso_U_33
_atom_site_aniso_U_23
_atom_site_aniso_U_13
_atom_site_aniso_U_12
I1 0.02171(6) 0.01867(6) 0.01912(6) -0.00691(4) 0.00966(4) -0.00233(4)
I2 0.01130(5) 0.01954(5) 0.01341(5) -0.00203(4) 0.00092(4) -0.00180(4)
I3 0.01525(5) 0.01338(5) 0.01248(5) 0.00306(4) 0.00169(4) 0.00078(4)
Zr 0.01009(6) 0.01082(7) 0.00937(7) -0.00001(5) 0.00166(5) 0.00050(5)
P1 0.01344(18) 0.01159(18) 0.00956(18) -0.00027(14) 0.00233(15) 0.00135(14)
P2 0.01122(18) 0.01274(19) 0.0157(2) 0.00176(16) 0.00316(15) 0.00166(15)
N 0.0123(6) 0.0133(6) 0.0122(6) 0.0020(5) 0.0013(5) 0.0017(5)
C1 0.0203(8) 0.0145(8) 0.0131(8) 0.0007(6) 0.0019(6) 0.0050(6)
C2 0.0151(7) 0.0151(8) 0.0121(7) 0.0031(6) 0.0017(6) 0.0022(6)
C3 0.0147(7) 0.0152(7) 0.0111(7) 0.0038(6) 0.0020(6) 0.0015(6)
C4 0.0214(9) 0.0307(10) 0.0112(8) 0.0015(7) 0.0039(7) 0.0079(7)
C5 0.0301(11) 0.0472(14) 0.0099(8) -0.0024(8) -0.0013(7) 0.0139(10)
C6 0.0218(9) 0.0428(13) 0.0139(9) 0.0006(8) -0.0043(7) 0.0109(9)
C7 0.0159(8) 0.0235(9) 0.0155(8) 0.0025(7) 0.0012(6) 0.0050(7)
C8 0.0162(7) 0.0166(8) 0.0159(8) -0.0036(6) 0.0057(6) -0.0012(6)
C9 0.0301(10) 0.0162(8) 0.0273(10) 0.0000(7) 0.0174(8) 0.0028(7)
C10 0.0355(11) 0.0191(9) 0.0334(11) 0.0004(8) 0.0219(9) -0.0023(8)
C11 0.0296(10) 0.0267(11) 0.0409(13) -0.0079(9) 0.0243(10) -0.0055(8)
C12 0.0550(16) 0.0225(11) 0.086(2) -0.0083(12) 0.0558(17) 0.0016(11)
C13 0.0477(14) 0.0164(10) 0.0633(17) -0.0067(10) 0.0420(13) -0.0031(9)
C14 0.0162(7) 0.0121(7) 0.0110(7) -0.0007(6) 0.0022(6) 0.0017(6)
C15 0.0344(10) 0.0151(8) 0.0147(8) 0.0025(7) -0.0025(7) -0.0055(7)
C16 0.0664(18) 0.0222(11) 0.0240(11) 0.0074(9) -0.0166(11) -0.0223(11)
C17 0.0561(15) 0.0252(11) 0.0191(10) 0.0044(8) -0.0162(10) -0.0171(10)
C18 0.0334(10) 0.0196(9) 0.0131(8) 0.0036(7) -0.0021(7) -0.0015(8)
C19 0.0239(9) 0.0144(8) 0.0142(8) 0.0006(6) 0.0021(7) -0.0013(6)
C20 0.0142(7) 0.0187(8) 0.0136(8) -0.0012(6) 0.0008(6) 0.0007(6)
C21 0.0138(7) 0.0144(8) 0.0184(8) -0.0035(6) 0.0059(6) -0.0002(6)
C22 0.0146(7) 0.0120(7) 0.0189(8) 0.0007(6) 0.0075(6) 0.0014(6)
C23 0.0187(8) 0.0175(9) 0.0345(11) 0.0089(8) 0.0098(8) 0.0029(7)
C24 0.0246(10) 0.0143(9) 0.0546(15) 0.0090(9) 0.0187(10) 0.0019(7)
C25 0.0233(9) 0.0148(9) 0.0530(14) -0.0061(9) 0.0181(10) -0.0049(7)
C26 0.0159(8) 0.0196(9) 0.0324(11) -0.0083(8) 0.0081(7) -0.0029(7)
C27 0.0157(7) 0.0120(7) 0.0224(9) -0.0018(6) 0.0085(7) 0.0006(6)
C28 0.0174(8) 0.0186(8) 0.0212(9) -0.0003(7) 0.0082(7) -0.0021(6)
C29 0.0261(9) 0.0203(9) 0.0231(9) -0.0008(7) 0.0117(8) -0.0027(7)
C30 0.0263(10) 0.0195(9) 0.0345(11) -0.0037(8) 0.0196(9) -0.0032(7)
C31 0.0167(8) 0.0261(10) 0.0410(12) -0.0022(9) 0.0141(8) 0.0009(7)
C32 0.0151(8) 0.0227(9) 0.0286(10) 0.0000(8) 0.0077(7) 0.0028(7)
C33 0.0107(7) 0.0182(8) 0.0295(10) 0.0094(7) 0.0061(7) 0.0035(6)
C34 0.0212(9) 0.0290(11) 0.0310(11) 0.0108(9) 0.0018(8) 0.0017(8)
C35 0.0256(10) 0.0417(14) 0.0396(13) 0.0252(11) 0.0000(9) 0.0057(10)
C36 0.0246(10) 0.0344(13) 0.0600(17) 0.0305(12) 0.0155(11) 0.0137(9)
C37 0.0320(11) 0.0211(10) 0.0579(16) 0.0146(10) 0.0243(11) 0.0108(9)
C38 0.0214(9) 0.0182(9) 0.0359(11) 0.0063(8) 0.0137(8) 0.0064(7)
Cl1A 0.087(2) 0.0317(7) 0.0474(14) 0.0033(10) 0.0363(14) -0.0009(10)
Cl2A 0.0598(10) 0.0304(6) 0.0295(6) -0.0053(4) 0.0204(7) -0.0104(6)
C51A 0.053(3) 0.047(3) 0.036(2) -0.0125(19) 0.022(2) -0.022(2)
Cl1B 0.073(2) 0.0472(17) 0.062(3) -0.006(2) 0.034(3) 0.0025(15)
Cl2B 0.0548(17) 0.0396(13) 0.0542(15) -0.0102(11) 0.0346(13) -0.0004(11)
C51B 0.046(4) 0.040(3) 0.043(4) -0.013(3) 0.019(3) 0.003(3)

loop_
_atom_type_symbol
_atom_type_description
_atom_type_scat_dispersion_real
_atom_type_scat_dispersion_imag
_atom_type_scat_source
C C 0.0033 0.0016 'International Tables Vol C Tables 4.2.6.8 and 6.1.1.4'
H H 0.0000 0.0000 'International Tables Vol C Tables 4.2.6.8 and 6.1.1.4'
Cl Cl 0.1484 0.1585 'International Tables Vol C Tables 4.2.6.8 and 6.1.1.4'
I I -0.4742 1.8119 'International Tables Vol C Tables 4.2.6.8 and 6.1.1.4'
N N 0.0061 0.0033 'International Tables Vol C Tables 4.2.6.8 and 6.1.1.4'
P P 0.1023 0.0942 'International Tables Vol C Tables 4.2.6.8 and 6.1.1.4'
Zr Zr -2.9673 0.5597 'International Tables Vol C Tables 4.2.6.8 and 6.1.1.4'

loop_
_geom_angle_atom_site_label_1
_geom_angle_atom_site_label_2
_geom_angle_atom_site_label_3
_geom_angle
I2 Zr I1 86.893(18)
I2 Zr P1 82.01(2)
I3 Zr I1 101.91(3)
I3 Zr I2 92.892(14)
I3 Zr P1 85.06(3)
P1 Zr I1 167.206(12)
P2 Zr I1 80.976(16)
P2 Zr I2 164.063(14)
P2 Zr I3 79.653(13)
P2 Zr P1 111.05(2)
N Zr I1 108.19(5)
N Zr I2 121.04(4)
N Zr I3 134.91(4)
N Zr P1 72.70(5)
N Zr P2 72.99(4)
N Zr C3 33.93(6)
C3 Zr I1 101.23(5)
C3 Zr I2 87.98(4)
C3 Zr I3 156.85(4)
C3 Zr P1 72.15(5)
C3 Zr P2 104.44(4)
C1 P1 Zr 102.03(6)
C8 P1 Zr 127.60(6)
C8 P1 C1 104.80(9)
C14 P1 Zr 114.18(6)
C14 P1 C1 105.49(9)
C14 P1 C8 100.74(9)
C20 P2 Zr 98.15(6)
C27 P2 Zr 122.24(7)
C27 P2 C20 100.60(9)
C33 P2 Zr 121.71(6)
C33 P2 C20 105.81(9)
C33 P2 C27 104.53(9)
C3 N Zr 93.65(10)
C22 N Zr 147.32(12)
C22 N C3 117.93(14)
P1 C1 H1A 109.5
P1 C1 H1B 109.5
H1A C1 H1B 108.1
C2 C1 P1 110.51(12)
C2 C1 H1A 109.5
C2 C1 H1B 109.5
C3 C2 C1 120.01(15)
C7 C2 C1 121.26(16)
C7 C2 C3 118.73(17)
N C3 Zr 52.42(8)
C2 C3 Zr 109.65(11)
C2 C3 N 120.80(15)
C4 C3 Zr 103.36(13)
C4 C3 N 119.17(16)
C4 C3 C2 119.94(16)
C3 C4 H4 119.8
C5 C4 C3 120.40(18)
C5 C4 H4 119.8
C4 C5 H5 120.1
C6 C5 C4 119.88(19)
C6 C5 H5 120.1
C5 C6 H6 119.9
C5 C6 C7 120.22(18)
C7 C6 H6 119.9
C2 C7 C6 120.82(18)
C2 C7 H7 119.6
C6 C7 H7 119.6
C9 C8 P1 120.55(14)
C9 C8 C13 118.75(18)
C13 C8 P1 120.60(15)
C8 C9 H9 119.7
C8 C9 C10 120.63(18)
C10 C9 H9 119.7
C9 C10 H10 119.9
C11 C10 C9 120.11(19)
C11 C10 H10 119.9
C10 C11 H11 120.1
C10 C11 C12 119.74(19)
C12 C11 H11 120.1
C11 C12 H12 119.8
C11 C12 C13 120.5(2)
C13 C12 H12 119.8
C8 C13 H13 119.9
C12 C13 C8 120.3(2)
C12 C13 H13 119.9
C15 C14 P1 124.22(14)
C15 C14 C19 118.78(16)
C19 C14 P1 116.96(13)
C14 C15 H15 119.9
C16 C15 C14 120.24(18)
C16 C15 H15 119.9
C15 C16 H16 119.8
C17 C16 C15 120.4(2)
C17 C16 H16 119.8
C16 C17 H17 120.0
C16 C17 C18 120.0(2)
C18 C17 H17 120.0
C17 C18 H18 120.1
C19 C18 C17 119.89(18)
C19 C18 H18 120.1
C14 C19 H19 119.7
C18 C19 C14 120.68(17)
C18 C19 H19 119.7
P2 C20 H20A 109.2
P2 C20 H20B 109.2
H20A C20 H20B 107.9
C21 C20 P2 111.85(13)
C21 C20 H20A 109.2
C21 C20 H20B 109.2
C22 C21 C20 123.21(16)
C26 C21 C20 117.99(17)
C26 C21 C22 118.79(17)
C21 C22 N 120.86(15)
C23 C22 N 120.53(17)
C23 C22 C21 118.61(17)
C22 C23 H23 119.4
C24 C23 C22 121.14(19)
C24 C23 H23 119.4
C23 C24 H24 119.8
C23 C24 C25 120.35(19)
C25 C24 H24 119.8
C24 C25 H25 120.4
C26 C25 C24 119.11(19)
C26 C25 H25 120.4
C21 C26 H26 119.0
C25 C26 C21 122.00(19)
C25 C26 H26 119.0
C28 C27 P2 121.09(14)
C28 C27 C32 119.01(17)
C32 C27 P2 119.53(15)
C27 C28 H28 119.7
C27 C28 C29 120.70(18)
C29 C28 H28 119.7
C28 C29 H29 120.1
C30 C29 C28 119.7(2)
C30 C29 H29 120.1
C29 C30 H30 119.9
C29 C30 C31 120.13(18)
C31 C30 H30 119.9
C30 C31 H31 119.8
C30 C31 C32 120.34(19)
C32 C31 H31 119.8
C27 C32 H32 120.0
C31 C32 C27 120.1(2)
C31 C32 H32 120.0
C34 C33 P2 122.93(16)
C34 C33 C38 119.41(19)
C38 C33 P2 117.53(16)
C33 C34 H34 119.9
C33 C34 C35 120.1(2)
C35 C34 H34 119.9
C34 C35 H35 119.9
C36 C35 C34 120.2(2)
C36 C35 H35 119.9
C35 C36 H36 120.0
C37 C36 C35 119.9(2)
C37 C36 H36 120.0
C36 C37 H37 119.7
C36 C37 C38 120.5(2)
C38 C37 H37 119.7
C33 C38 H38 120.1
C37 C38 C33 119.8(2)
C37 C38 H38 120.1
Cl1A C51A Cl2A 110.2(3)
Cl1A C51A H51A 109.6
Cl1A C51A H51B 109.6
Cl2A C51A H51A 109.6
Cl2A C51A H51B 109.6
H51A C51A H51B 108.1
Cl1B C51B H51C 109.2
Cl1B C51B H51D 109.2
Cl2B C51B Cl1B 112.2(4)
Cl2B C51B H51C 109.2
Cl2B C51B H51D 109.2
H51C C51B H51D 107.9

loop_
_geom_bond_atom_site_label_1
_geom_bond_atom_site_label_2
_geom_bond_distance
I1 Zr 2.8727(8)
I2 Zr 2.8265(11)
I3 Zr 2.7959(9)
Zr P1 2.8357(8)
Zr P2 2.7661(12)
Zr N 2.0555(16)
Zr C3 2.5884(18)
P1 C1 1.8459(19)
P1 C8 1.8270(19)
P1 C14 1.8266(18)
P2 C20 1.8349(19)
P2 C27 1.8234(19)
P2 C33 1.8179(19)
N C3 1.448(2)
N C22 1.410(2)
C1 H1A 0.9900
C1 H1B 0.9900
C1 C2 1.497(3)
C2 C3 1.409(2)
C2 C7 1.391(2)
C3 C4 1.397(3)
C4 H4 0.9500
C4 C5 1.385(3)
C5 H5 0.9500
C5 C6 1.385(3)
C6 H6 0.9500
C6 C7 1.392(3)
C7 H7 0.9500
C8 C9 1.386(3)
C8 C13 1.390(3)
C9 H9 0.9500
C9 C10 1.394(3)
C10 H10 0.9500
C10 C11 1.372(3)
C11 H11 0.9500
C11 C12 1.380(3)
C12 H12 0.9500
C12 C13 1.387(3)
C13 H13 0.9500
C14 C15 1.389(3)
C14 C19 1.403(2)
C15 H15 0.9500
C15 C16 1.387(3)
C16 H16 0.9500
C16 C17 1.381(3)
C17 H17 0.9500
C17 C18 1.386(3)
C18 H18 0.9500
C18 C19 1.379(3)
C19 H19 0.9500
C20 H20A 0.9900
C20 H20B 0.9900
C20 C21 1.507(3)
C21 C22 1.409(3)
C21 C26 1.394(3)
C22 C23 1.401(3)
C23 H23 0.9500
C23 C24 1.382(3)
C24 H24 0.9500
C24 C25 1.382(3)
C25 H25 0.9500
C25 C26 1.379(3)
C26 H26 0.9500
C27 C28 1.391(3)
C27 C32 1.398(3)
C28 H28 0.9500
C28 C29 1.395(3)
C29 H29 0.9500
C29 C30 1.384(3)
C30 H30 0.9500
C30 C31 1.384(3)
C31 H31 0.9500
C31 C32 1.391(3)
C32 H32 0.9500
C33 C34 1.387(3)
C33 C38 1.398(3)
C34 H34 0.9500
C34 C35 1.398(3)
C35 H35 0.9500
C35 C36 1.381(4)
C36 H36 0.9500
C36 C37 1.378(4)
C37 H37 0.9500
C37 C38 1.395(3)
C38 H38 0.9500
Cl1A C51A 1.760(5)
Cl2A C51A 1.771(5)
C51A H51A 0.9900
C51A H51B 0.9900
Cl1B C51B 1.791(9)
Cl2B C51B 1.767(7)
C51B H51C 0.9900
C51B H51D 0.9900

loop_
_geom_torsion_atom_site_label_1
_geom_torsion_atom_site_label_2
_geom_torsion_atom_site_label_3
_geom_torsion_atom_site_label_4
_geom_torsion
Zr P1 C1 C2 20.45(13)
Zr P1 C8 C9 27.3(2)
Zr P1 C8 C13 -156.30(17)
Zr P1 C14 C15 97.26(17)
Zr P1 C14 C19 -80.36(15)
Zr P2 C20 C21 -72.89(12)
Zr P2 C27 C28 2.51(18)
Zr P2 C27 C32 175.40(12)
Zr P2 C33 C34 -103.24(16)
Zr P2 C33 C38 72.59(16)
Zr N C3 C2 92.02(16)
Zr N C3 C4 -84.51(17)
Zr N C22 C21 9.8(3)
Zr N C22 C23 -170.37(17)
Zr C3 C4 C5 121.2(2)
P1 C1 C2 C3 -56.1(2)
P1 C1 C2 C7 122.77(16)
P1 C8 C9 C10 175.24(17)
P1 C8 C13 C12 -176.3(2)
P1 C14 C15 C16 -177.3(2)
P1 C14 C19 C18 177.89(16)
P2 C20 C21 C22 46.3(2)
P2 C20 C21 C26 -134.62(15)
P2 C27 C28 C29 173.08(15)
P2 C27 C32 C31 -172.82(16)
P2 C33 C34 C35 176.04(17)
P2 C33 C38 C37 -176.36(16)
N C3 C4 C5 175.37(19)
N C22 C23 C24 -179.88(19)
C1 P1 C8 C9 145.72(16)
C1 P1 C8 C13 -37.9(2)
C1 P1 C14 C15 -13.93(19)
C1 P1 C14 C19 168.44(14)
C1 C2 C3 Zr 59.95(18)
C1 C2 C3 N 2.7(3)
C1 C2 C3 C4 179.21(17)
C1 C2 C7 C6 -178.08(19)
C2 C3 C4 C5 -1.2(3)
C3 N C22 C21 173.45(16)
C3 N C22 C23 -6.7(2)
C3 C2 C7 C6 0.8(3)
C3 C4 C5 C6 1.0(4)
C4 C5 C6 C7 0.2(4)
C5 C6 C7 C2 -1.1(3)
C7 C2 C3 Zr -118.96(16)
C7 C2 C3 N -176.20(16)
C7 C2 C3 C4 0.3(3)
C8 P1 C1 C2 -114.11(13)
C8 P1 C14 C15 -122.75(17)
C8 P1 C14 C19 59.63(16)
C8 C9 C10 C11 0.8(3)
C9 C8 C13 C12 0.2(4)
C9 C10 C11 C12 0.8(4)
C10 C11 C12 C13 -1.8(5)
C11 C12 C13 C8 1.4(5)
C13 C8 C9 C10 -1.2(3)
C14 P1 C1 C2 140.02(13)
C14 P1 C8 C9 -104.93(17)
C14 P1 C8 C13 71.5(2)
C14 C15 C16 C17 -0.8(4)
C15 C14 C19 C18 0.1(3)
C15 C16 C17 C18 0.8(5)
C16 C17 C18 C19 -0.4(4)
C17 C18 C19 C14 -0.1(3)
C19 C14 C15 C16 0.3(3)
C20 P2 C27 C28 -104.27(16)
C20 P2 C27 C32 68.62(16)
C20 P2 C33 C34 7.14(19)
C20 P2 C33 C38 -177.03(14)
C20 C21 C22 N -1.6(3)
C20 C21 C22 C23 178.52(17)
C20 C21 C26 C25 -178.01(18)
C21 C22 C23 C24 0.0(3)
C22 N C3 Zr -171.26(17)
C22 N C3 C2 -79.2(2)
C22 N C3 C4 104.2(2)
C22 C21 C26 C25 1.1(3)
C22 C23 C24 C25 0.0(3)
C23 C24 C25 C26 0.5(3)
C24 C25 C26 C21 -1.1(3)
C26 C21 C22 N 179.32(16)
C26 C21 C22 C23 -0.6(3)
C27 P2 C20 C21 52.23(14)
C27 P2 C33 C34 112.86(17)
C27 P2 C33 C38 -71.31(16)
C27 C28 C29 C30 -0.2(3)
C28 C27 C32 C31 0.2(3)
C28 C29 C30 C31 -0.2(3)
C29 C30 C31 C32 0.6(3)
C30 C31 C32 C27 -0.6(3)
C32 C27 C28 C29 0.2(3)
C33 P2 C20 C21 160.78(12)
C33 P2 C27 C28 146.16(15)
C33 P2 C27 C32 -40.95(17)
C33 C34 C35 C36 0.1(3)
C34 C33 C38 C37 -0.4(3)
C34 C35 C36 C37 -0.4(4)
C35 C36 C37 C38 0.3(3)
C36 C37 C38 C33 0.1(3)
C38 C33 C34 C35 0.3(3)
